data_4341935
loop_
_publ_author_name
'Mondal, Suraj'
'Mandal, Shuvankar'
'Carrella, Luca'
'Jana, Arpita'
'Fleck, Michel'
'K\"ohn, Andreas'
'Rentschler, Eva'
'Mohanta, Sasankasekhar'

_publ_section_title
;
 A Series of M(II)Cu(II)3 Stars (M = Mn, Ni, Cu, Zn) Exhibiting Unusual
 Magnetic Properties.
;
_journal_issue 1
_journal_name_full 'Inorganic chemistry'
_journal_page_first 117
_journal_page_last 131
_journal_paper_doi 10.1021/ic501900d
_journal_volume 54
_journal_year 2015
_chemical_formula_sum 'C54 H54 Cl2 Cu3 N6 Ni O14'
_chemical_formula_weight 1331.26
_chemical_name_systematic
; 
 ? 
;
_space_group_IT_number 165
_symmetry_cell_setting trigonal
_symmetry_space_group_name_Hall '-P 3 2"c'
_symmetry_space_group_name_H-M 'P -3 c 1'
_atom_sites_solution_hydrogens geom
_atom_sites_solution_primary direct
_atom_sites_solution_secondary difmap
_audit_creation_method SHELXL-97
_cell_angle_alpha 90.00
_cell_angle_beta 90.00
_cell_angle_gamma 120.00
_cell_formula_units_Z 2
_cell_length_a 14.547(7)
_cell_length_b 14.547(7)
_cell_length_c 15.129(8)
_cell_measurement_reflns_used 4659
_cell_measurement_temperature 296(2)
_cell_measurement_theta_max 24.70
_cell_measurement_theta_min 2.69
_cell_volume 2773(2)
_computing_cell_refinement 'Bruker SAINT'
_computing_data_collection 'Bruker APEX2'
_computing_data_reduction 'Bruker SAINT'
_computing_molecular_graphics 'Bruker SHELXTL'
_computing_publication_material 'Bruker SHELXTL'
_computing_structure_refinement 'SHELXL-97 (Sheldrick, 2008)'
_computing_structure_solution 'SHELXS-97 (Sheldrick, 2008)'
_diffrn_ambient_temperature 296(2)
_diffrn_measured_fraction_theta_full 0.994
_diffrn_measured_fraction_theta_max 0.994
_diffrn_measurement_device_type 'Bruker APEX-II CCD'
_diffrn_measurement_method '\f and \w scans'
_diffrn_radiation_monochromator graphite
_diffrn_radiation_source 'fine-focus sealed tube'
_diffrn_radiation_type MoK\a
_diffrn_radiation_wavelength 0.71073
_diffrn_reflns_av_R_equivalents 0.0391
_diffrn_reflns_av_sigmaI/netI 0.0214
_diffrn_reflns_limit_h_max 17
_diffrn_reflns_limit_h_min -17
_diffrn_reflns_limit_k_max 17
_diffrn_reflns_limit_k_min -16
_diffrn_reflns_limit_l_max 17
_diffrn_reflns_limit_l_min -18
_diffrn_reflns_number 18128
_diffrn_reflns_theta_full 25.99
_diffrn_reflns_theta_max 25.99
_diffrn_reflns_theta_min 1.62
_exptl_absorpt_coefficient_mu 1.637
_exptl_absorpt_correction_T_max 0.8278
_exptl_absorpt_correction_T_min 0.7797
_exptl_absorpt_correction_type multi-scan
_exptl_absorpt_process_details 'SADABS(Sheldrick, 2008)'
_exptl_crystal_colour Green
_exptl_crystal_density_diffrn 1.595
_exptl_crystal_density_method 'not measured'
_exptl_crystal_description Cuboid
_exptl_crystal_F_000 1362
_exptl_crystal_size_max 0.16
_exptl_crystal_size_mid 0.14
_exptl_crystal_size_min 0.12
_refine_diff_density_max 0.775
_refine_diff_density_min -0.479
_refine_diff_density_rms 0.077
_refine_ls_extinction_method none
_refine_ls_goodness_of_fit_ref 1.044
_refine_ls_hydrogen_treatment constr
_refine_ls_matrix_type full
_refine_ls_number_parameters 125
_refine_ls_number_reflns 1816
_refine_ls_number_restraints 0
_refine_ls_restrained_S_all 1.044
_refine_ls_R_factor_all 0.0662
_refine_ls_R_factor_gt 0.0437
_refine_ls_shift/su_max 0.000
_refine_ls_shift/su_mean 0.000
_refine_ls_structure_factor_coef Fsqd
_refine_ls_weighting_details 'calc w=1/[\s^2^(Fo^2^)+(0.0750P)^2^+4.0000P] where P=(Fo^2^+2Fc^2^)/3'
_refine_ls_weighting_scheme calc
_refine_ls_wR_factor_gt 0.1215
_refine_ls_wR_factor_ref 0.1437
_reflns_number_gt 1336
_reflns_number_total 1816
_reflns_threshold_expression >2sigma(I)
_cod_data_source_file ic501900d_si_002.cif
_cod_data_source_block 2
_cod_depositor_comments
;
The following automatic conversions were performed:

'_symmetry_cell_setting' value 'Trigonal' changed to 'trigonal'
according to
/home/saulius/struct/COD-crude-data--automatic-downloads/rss-feeds/ACS/lib/dictionaries/cif_core.dic
dictionary named 'cif_core.dic' version 2.4.2 from
2011-04-26.

'_exptl_absorpt_correction_type' value 'Multi-scan'
changed to 'multi-scan' according to
/home/saulius/struct/COD-crude-data--automatic-downloads/rss-feeds/ACS/lib/dictionaries/cif_core.dic
dictionary named 'cif_core.dic' version 2.4.2 from
2011-04-26.

'_refine_ls_hydrogen_treatment' value 'Constr' changed
to 'constr' according to
/home/saulius/struct/COD-crude-data--automatic-downloads/rss-feeds/ACS/lib/dictionaries/cif_core.dic
dictionary named 'cif_core.dic' version 2.4.2 from 2011-04-26.

Automatic conversion script
Id: cif_fix_values 2935 2014-11-11 08:27:57Z andrius 

 Adding full bibliography for 4341934--4341937.cif.
;
_cod_original_sg_symbol_H-M 'P-3c1 '
_cod_database_code 4341935

loop_
_symmetry_equiv_pos_as_xyz
'x, y, z'
'-y, x-y, z'
'-x+y, -x, z'
'y, x, -z+1/2'
'x-y, -y, -z+1/2'
'-x, -x+y, -z+1/2'
'-x, -y, -z'
'y, -x+y, -z'
'x-y, x, -z'
'-y, -x, z-1/2'
'-x+y, y, z-1/2'
'x, x-y, z-1/2'

loop_
_atom_site_label
_atom_site_type_symbol
_atom_site_fract_x
_atom_site_fract_y
_atom_site_fract_z
_atom_site_U_iso_or_equiv
_atom_site_adp_type
_atom_site_occupancy
_atom_site_symmetry_multiplicity
_atom_site_calc_flag
_atom_site_refinement_flags
C1 C 0.2008(3) 0.0382(3) 0.3548(2) 0.0381(8) Uani 1 1 d .
C2 C 0.1469(3) -0.0495(3) 0.4101(3) 0.0452(9) Uani 1 1 d .
H2 H 0.0744 -0.0783 0.4187 0.054 Uiso 1 1 calc R
C3 C 0.1985(4) -0.0945(4) 0.4523(3) 0.0567(11) Uani 1 1 d .
H3 H 0.1600 -0.1549 0.4867 0.068 Uiso 1 1 calc R
C4 C 0.3075(4) -0.0506(4) 0.4440(3) 0.0666(13) Uani 1 1 d .
H4 H 0.3425 -0.0804 0.4734 0.080 Uiso 1 1 calc R
C5 C 0.3627(4) 0.0369(4) 0.3921(3) 0.0580(11) Uani 1 1 d .
H5 H 0.4358 0.0665 0.3867 0.070 Uiso 1 1 calc R
C6 C 0.3121(3) 0.0839(3) 0.3464(2) 0.0446(9) Uani 1 1 d .
C7 C 0.3787(3) 0.1747(4) 0.2934(3) 0.0526(10) Uani 1 1 d .
H7 H 0.4492 0.1918 0.2881 0.063 Uiso 1 1 calc R
C8 C 0.4357(4) 0.3234(4) 0.1994(4) 0.091(2) Uani 1 1 d .
H8A H 0.4043 0.3310 0.1454 0.109 Uiso 1 1 calc R
H8B H 0.4901 0.3065 0.1833 0.109 Uiso 1 1 calc R
C9 C 0.4858(4) 0.4265(4) 0.2492(6) 0.119(3) Uani 1 1 d .
H9A H 0.4965 0.4122 0.3099 0.143 Uiso 1 1 calc R
H9B H 0.5553 0.4726 0.2240 0.143 Uiso 1 1 calc R
Cl1 Cl 0.6667 0.3333 0.4405(3) 0.1076(12) Uani 1 3 d S
Cu1 Cu 0.20931(4) 0.20931(4) 0.2500 0.0504(3) Uani 1 2 d S
N1 N 0.3529(3) 0.2351(3) 0.2524(2) 0.0560(9) Uani 1 1 d .
Ni1 Ni 0.0000 0.0000 0.2500 0.0338(3) Uani 1 6 d S
O1 O 0.14737(17) 0.07764(19) 0.31274(17) 0.0401(6) Uani 1 1 d .
O2 O 0.6470(11) 0.2394(7) 0.4515(9) 0.299(7) Uani 1 1 d .
O3A O 0.6667 0.3333 0.361(5) 0.50(4) Uani 0.70 3 d SP
O3B O 0.6667 0.3333 0.324(2) 0.093(7) Uani 0.30 3 d SP

loop_
_atom_site_aniso_label
_atom_site_aniso_U_11
_atom_site_aniso_U_22
_atom_site_aniso_U_33
_atom_site_aniso_U_23
_atom_site_aniso_U_13
_atom_site_aniso_U_12
C1 0.0377(19) 0.0400(19) 0.0394(19) -0.0065(15) -0.0039(15) 0.0214(17)
C2 0.045(2) 0.049(2) 0.043(2) 0.0026(17) 0.0023(17) 0.0246(19)
C3 0.069(3) 0.062(3) 0.048(2) 0.008(2) 0.002(2) 0.039(2)
C4 0.077(3) 0.087(3) 0.061(3) 0.007(3) -0.007(2) 0.060(3)
C5 0.049(2) 0.076(3) 0.063(3) 0.003(2) 0.001(2) 0.042(2)
C6 0.038(2) 0.054(2) 0.045(2) -0.0045(18) -0.0017(16) 0.0251(18)
C7 0.0322(19) 0.062(3) 0.058(2) -0.003(2) -0.0017(18) 0.0199(19)
C8 0.048(3) 0.088(4) 0.094(4) 0.039(3) 0.004(3) 0.002(3)
C9 0.057(3) 0.069(4) 0.175(7) 0.042(4) -0.034(4) -0.011(3)
Cl1 0.0683(11) 0.0683(11) 0.186(4) 0.000 0.000 0.0342(5)
Cu1 0.0365(3) 0.0365(3) 0.0655(5) 0.00866(16) -0.00866(16) 0.0087(3)
N1 0.0345(17) 0.056(2) 0.059(2) 0.0118(17) 0.0000(15) 0.0091(16)
Ni1 0.0289(4) 0.0289(4) 0.0434(6) 0.000 0.000 0.01447(19)
O1 0.0332(13) 0.0359(13) 0.0501(15) 0.0030(11) -0.0027(11) 0.0164(11)
O2 0.378(15) 0.133(7) 0.385(17) 0.064(8) -0.063(14) 0.127(9)
O3A 0.51(6) 0.51(6) 0.49(10) 0.000 0.000 0.25(3)
O3B 0.096(12) 0.096(12) 0.086(16) 0.000 0.000 0.048(6)

loop_
_atom_type_symbol
_atom_type_description
_atom_type_scat_dispersion_real
_atom_type_scat_dispersion_imag
_atom_type_scat_source
C C 0.0033 0.0016 'International Tables Vol C Tables 4.2.6.8 and 6.1.1.4'
H H 0.0000 0.0000 'International Tables Vol C Tables 4.2.6.8 and 6.1.1.4'
N N 0.0061 0.0033 'International Tables Vol C Tables 4.2.6.8 and 6.1.1.4'
O O 0.0106 0.0060 'International Tables Vol C Tables 4.2.6.8 and 6.1.1.4'
Cl Cl 0.1484 0.1585 'International Tables Vol C Tables 4.2.6.8 and 6.1.1.4'
Ni Ni 0.3393 1.1124 'International Tables Vol C Tables 4.2.6.8 and 6.1.1.4'
Cu Cu 0.3201 1.2651 'International Tables Vol C Tables 4.2.6.8 and 6.1.1.4'

loop_
_geom_angle_atom_site_label_1
_geom_angle_atom_site_label_2
_geom_angle_atom_site_label_3
_geom_angle
_geom_angle_site_symmetry_1
_geom_angle_site_symmetry_3
O1 C1 C2 119.9(3) . .
O1 C1 C6 122.0(3) . .
C2 C1 C6 118.1(3) . .
C3 C2 C1 121.6(4) . .
C2 C3 C4 120.6(4) . .
C5 C4 C3 119.0(4) . .
C4 C5 C6 121.9(4) . .
C5 C6 C1 118.7(4) . .
C5 C6 C7 116.5(4) . .
C1 C6 C7 124.8(4) . .
N1 C7 C6 127.7(4) . .
N1 C8 C9 111.9(6) . .
C9 C9 C8 116.9(5) 4 .
O3A Cl1 O2 97.6(7) . .
O3A Cl1 O2 97.6(7) . 2_655
O2 Cl1 O2 118.3(3) . 2_655
O3A Cl1 O2 97.6(7) . 3_665
O2 Cl1 O2 118.3(3) . 3_665
O2 Cl1 O2 118.3(3) 2_655 3_665
O3A Cl1 O3B 0.000(12) . .
O2 Cl1 O3B 97.6(7) . .
O2 Cl1 O3B 97.6(7) 2_655 .
O2 Cl1 O3B 97.6(7) 3_665 .
O1 Cu1 O1 85.13(14) 4 .
O1 Cu1 N1 146.43(14) 4 .
O1 Cu1 N1 96.17(13) . .
O1 Cu1 N1 96.17(13) 4 4
O1 Cu1 N1 146.43(14) . 4
N1 Cu1 N1 100.6(2) . 4
C7 N1 C8 117.9(4) . .
C7 N1 Cu1 122.6(3) . .
C8 N1 Cu1 119.4(3) . .
O1 Ni1 O1 100.92(9) 6 4
O1 Ni1 O1 81.59(14) 6 3
O1 Ni1 O1 176.84(13) 4 3
O1 Ni1 O1 100.92(9) 6 5
O1 Ni1 O1 100.92(9) 4 5
O1 Ni1 O1 76.63(13) 3 5
O1 Ni1 O1 76.63(13) 6 2
O1 Ni1 O1 81.59(14) 4 2
O1 Ni1 O1 100.92(9) 3 2
O1 Ni1 O1 176.84(13) 5 2
O1 Ni1 O1 176.84(13) 6 .
O1 Ni1 O1 76.63(13) 4 .
O1 Ni1 O1 100.92(9) 3 .
O1 Ni1 O1 81.60(14) 5 .
O1 Ni1 O1 100.92(9) 2 .
C1 O1 Cu1 125.7(2) . .
C1 O1 Ni1 130.2(2) . .
Cu1 O1 Ni1 99.12(11) . .

loop_
_geom_bond_atom_site_label_1
_geom_bond_atom_site_label_2
_geom_bond_distance
_geom_bond_site_symmetry_2
C1 O1 1.336(4) .
C1 C2 1.394(5) .
C1 C6 1.416(5) .
C2 C3 1.374(6) .
C3 C4 1.388(7) .
C4 C5 1.363(7) .
C5 C6 1.410(6) .
C6 C7 1.431(6) .
C7 N1 1.275(6) .
C8 N1 1.482(6) .
C8 C9 1.502(9) .
C9 C9 1.494(14) 4
Cl1 O3A 1.20(7) .
Cl1 O2 1.260(8) .
Cl1 O2 1.260(8) 2_655
Cl1 O2 1.260(8) 3_665
Cl1 O3B 1.76(3) .
Cu1 O1 1.912(3) 4
Cu1 O1 1.912(3) .
Cu1 N1 1.929(4) .
Cu1 N1 1.929(4) 4
Ni1 O1 2.086(2) 6
Ni1 O1 2.086(2) 4
Ni1 O1 2.086(2) 3
Ni1 O1 2.086(2) 5
Ni1 O1 2.086(2) 2
Ni1 O1 2.086(2) .
